data_7130439
loop_
_publ_author_name
'Wang, Biao'
'Zhong, Han'
'Tian, Xu'

_publ_section_title
;
 KOtBu-promoted Michael/aldol/ring-opening cascade reaction of
 cyclobutanones with chalcones
;
_journal_name_full 'Chemical Communications'
_journal_paper_doi 10.1039/D2CC03007A
_journal_year 2022
_chemical_absolute_configuration ad
_chemical_formula_moiety 'C26 H22 Br Cl O2'
_chemical_formula_sum 'C26 H22 Br Cl O2'
_chemical_formula_weight 481.79
_space_group_crystal_system orthorhombic
_space_group_IT_number 19
_space_group_name_Hall 'P 2ac 2ab'
_space_group_name_H-M_alt 'P 21 21 21'
_atom_sites_solution_hydrogens geom
_atom_sites_solution_primary dual
_audit_creation_date 2021-08-26
_audit_creation_method
;
Olex2 1.3
(compiled 2020.11.12 svn.r5f609507 for OlexSys, GUI svn.r6272)
;
_audit_update_record
;
2022-03-02 deposited with the CCDC.	2022-07-18 downloaded from the CCDC.
;
_cell_angle_alpha 90
_cell_angle_beta 90
_cell_angle_gamma 90
_cell_formula_units_Z 8
_cell_length_a 7.0573(7)
_cell_length_b 18.127(2)
_cell_length_c 33.894(4)
_cell_measurement_reflns_used 5170
_cell_measurement_temperature 296.15
_cell_measurement_theta_max 22.69
_cell_measurement_theta_min 2.55
_cell_volume 4336.0(8)
_computing_cell_refinement 'SAINT v8.34A (Bruker, 2013)'
_computing_data_reduction 'SAINT v8.34A (Bruker, 2013)'
_computing_molecular_graphics 'Olex2 1.3 (Dolomanov et al., 2009)'
_computing_publication_material 'Olex2 1.3 (Dolomanov et al., 2009)'
_computing_structure_refinement 'SHELXL 2018/3 (Sheldrick, 2015)'
_computing_structure_solution 'SHELXT 2018/2 (Sheldrick, 2018)'
_diffrn_ambient_temperature 296.15
_diffrn_measured_fraction_theta_full 0.999
_diffrn_measured_fraction_theta_max 0.993
_diffrn_measurement_device_type 'Bruker APEX-II CCD'
_diffrn_measurement_method '\f and \w scans'
_diffrn_radiation_type MoK\a
_diffrn_radiation_wavelength 0.71073
_diffrn_reflns_av_R_equivalents 0.0498
_diffrn_reflns_av_unetI/netI 0.0923
_diffrn_reflns_Laue_measured_fraction_full 0.999
_diffrn_reflns_Laue_measured_fraction_max 0.993
_diffrn_reflns_limit_h_max 9
_diffrn_reflns_limit_h_min -8
_diffrn_reflns_limit_k_max 23
_diffrn_reflns_limit_k_min -22
_diffrn_reflns_limit_l_max 43
_diffrn_reflns_limit_l_min -30
_diffrn_reflns_number 26041
_diffrn_reflns_point_group_measured_fraction_full 0.998
_diffrn_reflns_point_group_measured_fraction_max 0.987
_diffrn_reflns_theta_full 25.242
_diffrn_reflns_theta_max 27.453
_diffrn_reflns_theta_min 1.274
_diffrn_source_current 30.0
_diffrn_source_power 1.5
_diffrn_source_voltage 50.0
_diffrn_standards_number 0
_exptl_absorpt_coefficient_mu 2.040
_exptl_absorpt_correction_T_max 0.7456
_exptl_absorpt_correction_T_min 0.5037
_exptl_absorpt_correction_type multi-scan
_exptl_absorpt_process_details
;
SADABS-2014/5 (Bruker,2014/5) was used for absorption correction.
wR2(int) was 0.0980 before and 0.0578 after correction.
The Ratio of minimum to maximum transmission is 0.6756.
The \l/2 correction factor is 0.00150.
;
_exptl_crystal_density_diffrn 1.476
_exptl_crystal_description block
_exptl_crystal_F_000 1968
_exptl_crystal_size_max 0.2
_exptl_crystal_size_mid 0.15
_exptl_crystal_size_min 0.1
_refine_diff_density_max 0.285
_refine_diff_density_min -0.463
_refine_diff_density_rms 0.082
_refine_ls_abs_structure_details
;
 Flack x determined using 2215 quotients [(I+)-(I-)]/[(I+)+(I-)]
 (Parsons, Flack and Wagner, Acta Cryst. B69 (2013) 249-259).
;
_refine_ls_abs_structure_Flack 0.006(5)
_refine_ls_extinction_method none
_refine_ls_goodness_of_fit_ref 0.975
_refine_ls_hydrogen_treatment constr
_refine_ls_matrix_type full
_refine_ls_number_parameters 543
_refine_ls_number_reflns 9783
_refine_ls_number_restraints 0
_refine_ls_restrained_S_all 0.975
_refine_ls_R_factor_all 0.0802
_refine_ls_R_factor_gt 0.0418
_refine_ls_shift/su_max 0.000
_refine_ls_shift/su_mean 0.000
_refine_ls_structure_factor_coef Fsqd
_refine_ls_weighting_details 'w=1/[\s^2^(Fo^2^)+(0.0456P)^2^] where P=(Fo^2^+2Fc^2^)/3'
_refine_ls_weighting_scheme calc
_refine_ls_wR_factor_gt 0.0811
_refine_ls_wR_factor_ref 0.1079
_reflns_Friedel_coverage 0.764
_reflns_Friedel_fraction_full 0.996
_reflns_Friedel_fraction_max 0.980
_reflns_number_gt 6697
_reflns_number_total 9783
_reflns_threshold_expression 'I > 2\s(I)'
_cod_data_source_file d2cc03007a2.cif
_cod_data_source_block 210825tx_0m
_cod_database_code 7130439
_shelx_shelxl_version_number 2018/3
_shelx_space_group_comment
;
The symmetry employed for this shelxl refinement is uniquely defined
by the following loop, which should always be used as a source of
symmetry information in preference to the above space-group names.
They are only intended as comments.
;
_shelx_estimated_absorpt_t_max 0.822
_shelx_estimated_absorpt_t_min 0.686
_olex2_refinement_description
;
1. Fixed Uiso
 At 1.2 times of:
  All C(H) groups, All C(H,H) groups
 At 1.5 times of:
  All C(H,H,H) groups
2.a Ternary CH refined with riding coordinates:
 C009(H009), C00D(H00F), C00F(H00G), C00L(H00L), C00O(H00O), C01D(H01L)
2.b Secondary CH2 refined with riding coordinates:
 C00U(H00D,H00E), C013(H01D,H01F)
2.c Aromatic/amide H refined with riding coordinates:
 C00K(H00K), C00N(H00N), C00R(H00R), C00S(H00S), C00T(H00T), C00V(H00V),
 C00W(H00W), C00Y(H00Y), C00Z(H00Z), C012(H012), C014(H014), C015(H015),
 C016(H016), C019(H019), C01A(H01G), C01B(H01I), C01C(H01J), C01E(H01E),
 C01F(H01M), C01G(H01N), C01H(H01H), C01I(H01O), C01J(H01P), C01K(H01K),
 C01L(H01Q), C01M(H01R), C01N(H01S), C01O(H01T)
2.d Idealised Me refined as rotating group:
 C00B(H00A,H00B,H00C), C010(H01A,H01B,H01C)
;
_olex2_submission_special_instructions 'No special instructions were received'

loop_
_space_group_symop_operation_xyz
'x, y, z'
'-x+1/2, -y, z+1/2'
'-x, y+1/2, -z+1/2'
'x+1/2, -y+1/2, -z'

loop_
_atom_site_label
_atom_site_type_symbol
_atom_site_fract_x
_atom_site_fract_y
_atom_site_fract_z
_atom_site_U_iso_or_equiv
_atom_site_adp_type
_atom_site_occupancy
_atom_site_site_symmetry_order
_atom_site_calc_flag
_atom_site_refinement_flags_posn
_atom_site_refinement_flags_adp
_atom_site_refinement_flags_occupancy
_atom_site_disorder_assembly
_atom_site_disorder_group
Br01 Br 0.03880(10) 0.08361(3) 0.28078(2) 0.04056(18) Uani 1 1 d . . . . .
Br02 Br 0.46300(10) 0.65840(3) 0.38925(2) 0.04187(19) Uani 1 1 d . . . . .
Cl03 Cl 0.1936(2) 0.16714(9) 0.19779(4) 0.0424(4) Uani 1 1 d . . . . .
Cl04 Cl 0.3030(3) 0.57370(9) 0.30468(5) 0.0508(5) Uani 1 1 d . . . . .
O005 O 0.5612(5) 0.11442(18) 0.33509(11) 0.0259(9) Uani 1 1 d . . . . .
O006 O -0.0559(6) 0.61936(19) 0.44386(11) 0.0318(9) Uani 1 1 d . . . . .
O007 O 0.7083(6) 0.2182(2) 0.34998(12) 0.0366(11) Uani 1 1 d . . . . .
O008 O -0.1897(6) 0.5126(2) 0.45849(14) 0.0456(12) Uani 1 1 d . . . . .
C009 C 0.2187(8) 0.1967(3) 0.35660(15) 0.0238(13) Uani 1 1 d . . . . .
H009 H 0.098233 0.204655 0.342865 0.029 Uiso 1 1 calc R U . . .
C00A C 0.3697(7) 0.0841(3) 0.32740(16) 0.0228(12) Uani 1 1 d . . . . .
C00B C 0.5228(8) 0.2170(3) 0.26118(16) 0.0287(13) Uani 1 1 d . . . . .
H00A H 0.621608 0.184748 0.270229 0.043 Uiso 1 1 calc R U . . .
H00B H 0.561332 0.267328 0.264644 0.043 Uiso 1 1 calc R U . . .
H00C H 0.498572 0.207794 0.233745 0.043 Uiso 1 1 calc R U . . .
C00C C 0.5640(9) 0.1893(3) 0.33967(15) 0.0254(13) Uani 1 1 d . . . . .
C00D C 0.2925(8) 0.5410(3) 0.46513(16) 0.0253(13) Uani 1 1 d . . . . .
H00F H 0.415276 0.534711 0.452030 0.030 Uiso 1 1 calc R U . . .
C00E C 0.2073(8) 0.2365(3) 0.39570(16) 0.0239(12) Uani 1 1 d . . . . .
C00F C 0.1367(8) 0.5122(3) 0.43654(16) 0.0253(13) Uani 1 1 d . . . . .
H00G H 0.129749 0.458230 0.437996 0.030 Uiso 1 1 calc R U . . .
C00G C 0.3383(7) 0.2023(3) 0.28551(15) 0.0200(12) Uani 1 1 d . . . . .
C00H C 0.1755(8) 0.5367(3) 0.39292(16) 0.0239(12) Uani 1 1 d . . . . .
C00I C 0.4059(8) 0.0009(3) 0.32699(16) 0.0233(13) Uani 1 1 d . . . . .
C00J C 0.3383(8) 0.4943(3) 0.37390(16) 0.0238(12) Uani 1 1 d . . . . .
C00K C 0.0472(10) 0.2771(3) 0.40486(16) 0.0315(13) Uani 1 1 d . . . . .
H00K H -0.050029 0.280742 0.386435 0.038 Uiso 1 1 calc R U . . .
C00L C 0.3034(7) 0.1158(3) 0.28727(16) 0.0230(12) Uani 1 1 d . . . . .
H00L H 0.379148 0.092750 0.266415 0.028 Uiso 1 1 calc R U . . .
C00M C 0.2977(8) 0.4971(3) 0.50329(16) 0.0263(13) Uani 1 1 d . . . . .
C00N C 0.1153(8) 0.3133(3) 0.28535(18) 0.0304(14) Uani 1 1 d . . . . .
H00N H 0.155527 0.323455 0.310915 0.036 Uiso 1 1 calc R U . . .
C00O C 0.3790(8) 0.2244(3) 0.32911(16) 0.0227(12) Uani 1 1 d . . . . .
H00O H 0.389927 0.278195 0.331157 0.027 Uiso 1 1 calc R U . . .
C00P C -0.0506(9) 0.5450(3) 0.44781(16) 0.0305(13) Uani 1 1 d . . . . .
C00Q C 0.1825(7) 0.2493(3) 0.26671(15) 0.0229(12) Uani 1 1 d . . . . .
C00R C 0.4551(10) 0.4068(3) 0.54408(18) 0.0417(15) Uani 1 1 d . . . . .
H00R H 0.556336 0.374861 0.548153 0.050 Uiso 1 1 calc R U . . .
C00S C 0.4481(9) 0.4494(3) 0.51010(16) 0.0289(13) Uani 1 1 d . . . . .
H00S H 0.545239 0.445862 0.491656 0.035 Uiso 1 1 calc R U . . .
C00T C 0.1717(10) 0.3088(3) 0.46812(18) 0.0395(16) Uani 1 1 d . . . . .
H00T H 0.160207 0.333109 0.492173 0.047 Uiso 1 1 calc R U . . .
C00U C 0.2455(8) 0.1122(3) 0.36130(15) 0.0252(13) Uani 1 1 d . . . . .
H00D H 0.305541 0.101508 0.386399 0.030 Uiso 1 1 calc R U . . .
H00E H 0.123307 0.087749 0.360721 0.030 Uiso 1 1 calc R U . . .
C00V C 0.3223(9) -0.0462(3) 0.35343(18) 0.0330(14) Uani 1 1 d . . . . .
H00V H 0.230814 -0.028421 0.370757 0.040 Uiso 1 1 calc R U . . .
C00W C 0.0286(10) 0.3124(3) 0.44089(17) 0.0385(15) Uani 1 1 d . . . . .
H00W H -0.081421 0.338517 0.446621 0.046 Uiso 1 1 calc R U . . .
C00X C 0.1339(8) 0.6524(3) 0.43617(17) 0.0263(13) Uani 1 1 d . . . . .
C00Y C 0.3507(9) 0.2336(3) 0.42400(17) 0.0336(14) Uani 1 1 d . . . . .
H00Y H 0.460574 0.207062 0.418632 0.040 Uiso 1 1 calc R U . . .
C00Z C 0.3729(10) -0.1198(3) 0.35451(19) 0.0387(16) Uani 1 1 d . . . . .
H00Z H 0.317824 -0.150894 0.373073 0.046 Uiso 1 1 calc R U . . .
C010 C -0.0076(8) 0.5194(3) 0.36895(17) 0.0356(15) Uani 1 1 d . . . . .
H01A H -0.043287 0.468895 0.373106 0.053 Uiso 1 1 calc R U . . .
H01B H 0.015917 0.527467 0.341388 0.053 Uiso 1 1 calc R U . . .
H01C H -0.108194 0.551177 0.377591 0.053 Uiso 1 1 calc R U . . .
C011 C 0.0957(8) 0.7356(3) 0.43580(17) 0.0299(14) Uani 1 1 d . . . . .
C012 C 0.5040(9) -0.1474(3) 0.32836(18) 0.0391(16) Uani 1 1 d . . . . .
H012 H 0.537747 -0.196973 0.329193 0.047 Uiso 1 1 calc R U . . .
C013 C 0.2585(9) 0.6249(3) 0.47036(16) 0.0288(14) Uani 1 1 d . . . . .
H01D H 0.195860 0.634222 0.495341 0.035 Uiso 1 1 calc R U . . .
H01F H 0.378589 0.650922 0.470321 0.035 Uiso 1 1 calc R U . . .
C014 C 0.5375(10) -0.0266(3) 0.30071(17) 0.0334(14) Uani 1 1 d . . . . .
H014 H 0.595158 0.004855 0.282664 0.040 Uiso 1 1 calc R U . . .
C015 C 0.5843(9) -0.1012(3) 0.30110(19) 0.0428(17) Uani 1 1 d . . . . .
H015 H 0.670284 -0.119752 0.282817 0.051 Uiso 1 1 calc R U . . .
C016 C 0.3142(10) 0.4115(4) 0.57158(19) 0.0470(18) Uani 1 1 d . . . . .
H016 H 0.318370 0.382518 0.594201 0.056 Uiso 1 1 calc R U . . .
C017 C 0.3977(9) 0.5039(3) 0.33477(17) 0.0325(14) Uani 1 1 d . . . . .
C018 C 0.1141(8) 0.2391(3) 0.22805(17) 0.0305(14) Uani 1 1 d . . . . .
C019 C -0.0067(8) 0.3614(3) 0.26749(18) 0.0371(16) Uani 1 1 d . . . . .
H019 H -0.044503 0.403620 0.280983 0.044 Uiso 1 1 calc R U . . .
C01A C 0.4263(8) 0.4351(3) 0.39368(17) 0.0303(14) Uani 1 1 d . . . . .
H01G H 0.390165 0.425069 0.419516 0.036 Uiso 1 1 calc R U . . .
C01B C 0.5641(8) 0.3910(3) 0.37647(18) 0.0321(14) Uani 1 1 d . . . . .
H01I H 0.619399 0.353119 0.390938 0.039 Uiso 1 1 calc R U . . .
C01C C 0.0189(11) 0.8865(3) 0.4321(2) 0.0475(19) Uani 1 1 d . . . . .
H01J H -0.006416 0.936761 0.430903 0.057 Uiso 1 1 calc R U . . .
C01D C 0.2018(8) 0.6234(3) 0.39599(16) 0.0266(13) Uani 1 1 d . . . . .
H01L H 0.123666 0.646323 0.375477 0.032 Uiso 1 1 calc R U . . .
C01E C 0.3329(10) 0.2690(3) 0.45955(19) 0.0436(17) Uani 1 1 d . . . . .
H01E H 0.430237 0.266119 0.477989 0.052 Uiso 1 1 calc R U . . .
C01F C 0.1585(9) 0.5012(4) 0.53144(18) 0.0412(16) Uani 1 1 d . . . . .
H01M H 0.056557 0.532775 0.527419 0.049 Uiso 1 1 calc R U . . .
C01G C 0.1653(10) 0.4597(4) 0.5655(2) 0.0503(19) Uani 1 1 d . . . . .
H01N H 0.070175 0.464221 0.584373 0.060 Uiso 1 1 calc R U . . .
C01H C -0.0742(9) 0.3492(4) 0.2306(2) 0.0460(18) Uani 1 1 d . . . . .
H01H H -0.158780 0.382044 0.218940 0.055 Uiso 1 1 calc R U . . .
C01I C 0.5357(10) 0.4604(3) 0.31738(18) 0.0419(16) Uani 1 1 d . . . . .
H01O H 0.572996 0.469550 0.291519 0.050 Uiso 1 1 calc R U . . .
C01J C 0.6188(9) 0.4030(3) 0.3385(2) 0.0400(17) Uani 1 1 d . . . . .
H01P H 0.710344 0.373266 0.326853 0.048 Uiso 1 1 calc R U . . .
C01K C -0.0146(9) 0.2871(3) 0.21074(18) 0.0415(17) Uani 1 1 d . . . . .
H01K H -0.060807 0.277323 0.185589 0.050 Uiso 1 1 calc R U . . .
C01L C -0.0413(11) 0.7627(3) 0.41072(18) 0.0431(16) Uani 1 1 d . . . . .
H01Q H -0.108832 0.730291 0.394783 0.052 Uiso 1 1 calc R U . . .
C01M C 0.1548(11) 0.8603(3) 0.4571(2) 0.0488(19) Uani 1 1 d . . . . .
H01R H 0.222337 0.893230 0.472801 0.059 Uiso 1 1 calc R U . . .
C01N C -0.0803(10) 0.8380(3) 0.4089(2) 0.0487(18) Uani 1 1 d . . . . .
H01S H -0.173477 0.855460 0.391832 0.058 Uiso 1 1 calc R U . . .
C01O C 0.1942(10) 0.7849(3) 0.45950(19) 0.0388(16) Uani 1 1 d . . . . .
H01T H 0.286137 0.767745 0.476904 0.047 Uiso 1 1 calc R U . . .

loop_
_atom_site_aniso_label
_atom_site_aniso_U_11
_atom_site_aniso_U_22
_atom_site_aniso_U_33
_atom_site_aniso_U_23
_atom_site_aniso_U_13
_atom_site_aniso_U_12
Br01 0.0332(3) 0.0392(3) 0.0492(4) 0.0061(3) -0.0156(3) -0.0133(3)
Br02 0.0354(3) 0.0342(3) 0.0560(4) 0.0012(3) 0.0139(3) -0.0115(3)
Cl03 0.0567(11) 0.0433(9) 0.0272(8) -0.0072(8) -0.0073(8) 0.0015(8)
Cl04 0.0663(12) 0.0555(10) 0.0306(9) 0.0158(8) 0.0035(8) 0.0075(9)
O005 0.021(2) 0.0232(19) 0.034(2) -0.0016(16) -0.0070(19) -0.0028(17)
O006 0.027(2) 0.030(2) 0.039(2) 0.0009(18) 0.008(2) -0.0021(19)
O007 0.028(2) 0.035(2) 0.047(3) -0.001(2) -0.014(2) -0.011(2)
O008 0.029(3) 0.047(3) 0.061(3) 0.002(2) 0.019(2) -0.013(2)
C009 0.025(3) 0.025(3) 0.021(3) -0.002(2) -0.003(3) 0.002(2)
C00A 0.020(3) 0.023(3) 0.025(3) 0.001(3) 0.001(2) -0.006(2)
C00B 0.026(3) 0.030(3) 0.030(3) 0.000(2) 0.003(3) -0.002(3)
C00C 0.032(3) 0.026(3) 0.018(3) 0.000(2) -0.002(3) -0.002(3)
C00D 0.025(3) 0.025(3) 0.025(3) 0.006(2) 0.002(3) 0.000(2)
C00E 0.029(3) 0.018(3) 0.025(3) 0.004(2) 0.000(3) -0.003(2)
C00F 0.025(3) 0.021(3) 0.030(3) 0.003(3) 0.007(3) -0.007(2)
C00G 0.022(3) 0.020(3) 0.018(3) 0.001(2) 0.000(2) -0.002(2)
C00H 0.022(3) 0.024(3) 0.026(3) 0.003(3) -0.001(3) -0.003(2)
C00I 0.028(3) 0.020(3) 0.022(3) -0.004(2) -0.005(2) -0.001(2)
C00J 0.025(3) 0.023(3) 0.023(3) 0.001(2) -0.002(2) -0.004(2)
C00K 0.033(3) 0.029(3) 0.032(3) -0.006(2) -0.006(3) -0.006(3)
C00L 0.021(3) 0.024(3) 0.025(3) -0.006(2) -0.002(2) -0.003(2)
C00M 0.032(3) 0.022(3) 0.025(3) 0.001(2) -0.003(3) -0.006(2)
C00N 0.030(3) 0.034(3) 0.027(3) 0.002(3) 0.001(3) 0.003(3)
C00O 0.030(3) 0.017(3) 0.021(3) 0.000(2) -0.007(2) -0.003(2)
C00P 0.029(3) 0.033(3) 0.030(3) 0.001(3) 0.008(3) -0.006(3)
C00Q 0.019(3) 0.025(3) 0.025(3) -0.001(2) 0.000(2) -0.001(2)
C00R 0.049(4) 0.034(3) 0.042(4) 0.011(3) -0.015(4) -0.001(3)
C00S 0.028(3) 0.027(3) 0.032(3) 0.004(3) 0.000(3) 0.002(3)
C00T 0.060(5) 0.036(3) 0.023(3) -0.005(3) 0.003(3) -0.014(3)
C00U 0.033(3) 0.022(3) 0.020(3) -0.002(2) -0.001(3) 0.001(2)
C00V 0.041(4) 0.026(3) 0.032(3) 0.003(3) 0.003(3) -0.002(3)
C00W 0.040(4) 0.034(3) 0.042(4) -0.015(3) 0.008(3) -0.004(3)
C00X 0.023(3) 0.020(3) 0.036(3) 0.003(3) -0.001(3) -0.001(2)
C00Y 0.041(4) 0.031(3) 0.029(4) -0.001(3) -0.006(3) 0.002(3)
C00Z 0.056(4) 0.024(3) 0.036(4) 0.003(3) -0.001(3) -0.005(3)
C010 0.034(4) 0.037(3) 0.036(3) 0.003(3) -0.004(3) -0.006(3)
C011 0.036(4) 0.025(3) 0.029(3) 0.000(3) 0.006(3) 0.000(3)
C012 0.048(5) 0.022(3) 0.047(4) 0.000(3) -0.003(3) 0.005(3)
C013 0.034(4) 0.029(3) 0.024(3) 0.002(3) 0.000(3) -0.005(3)
C014 0.037(3) 0.030(3) 0.033(3) 0.003(3) 0.010(3) 0.002(3)
C015 0.051(5) 0.029(3) 0.049(4) -0.008(3) 0.008(3) 0.011(3)
C016 0.059(5) 0.047(4) 0.035(4) 0.024(3) -0.002(4) -0.008(4)
C017 0.041(4) 0.032(3) 0.025(3) 0.001(3) 0.001(3) -0.002(3)
C018 0.032(3) 0.030(3) 0.029(4) 0.002(3) -0.001(3) -0.007(3)
C019 0.032(4) 0.037(3) 0.042(4) 0.003(3) 0.008(3) 0.013(3)
C01A 0.034(4) 0.025(3) 0.031(3) -0.001(3) 0.003(3) -0.003(2)
C01B 0.026(3) 0.025(3) 0.045(4) -0.003(3) 0.003(3) -0.001(3)
C01C 0.067(5) 0.029(3) 0.046(4) 0.003(3) 0.017(4) 0.012(4)
C01D 0.024(3) 0.028(3) 0.028(3) 0.005(3) 0.000(3) -0.004(2)
C01E 0.058(5) 0.042(4) 0.031(4) 0.000(3) -0.012(3) -0.006(4)
C01F 0.033(4) 0.052(4) 0.039(4) 0.009(3) 0.009(3) 0.005(3)
C01G 0.046(4) 0.070(5) 0.034(4) 0.015(4) 0.017(3) -0.009(4)
C01H 0.041(4) 0.049(4) 0.047(4) 0.015(3) -0.005(3) 0.015(3)
C01I 0.043(4) 0.052(4) 0.031(4) -0.003(3) 0.011(3) -0.006(4)
C01J 0.035(4) 0.034(4) 0.052(4) -0.012(3) 0.009(3) -0.004(3)
C01K 0.043(4) 0.047(4) 0.034(4) 0.011(3) -0.012(3) -0.003(3)
C01L 0.047(4) 0.037(3) 0.045(4) -0.003(3) -0.009(4) 0.010(3)
C01M 0.064(5) 0.031(4) 0.052(5) -0.014(3) 0.008(4) -0.010(3)
C01N 0.053(5) 0.037(4) 0.056(4) 0.009(3) -0.006(4) 0.019(3)
C01O 0.044(4) 0.032(3) 0.041(4) -0.002(3) -0.005(3) -0.006(3)

loop_
_atom_type_symbol
_atom_type_description
_atom_type_scat_dispersion_real
_atom_type_scat_dispersion_imag
_atom_type_scat_source
C C 0.0033 0.0016 'International Tables Vol C Tables 4.2.6.8 and 6.1.1.4'
H H 0.0000 0.0000 'International Tables Vol C Tables 4.2.6.8 and 6.1.1.4'
Br Br -0.2901 2.4595 'International Tables Vol C Tables 4.2.6.8 and 6.1.1.4'
Cl Cl 0.1484 0.1585 'International Tables Vol C Tables 4.2.6.8 and 6.1.1.4'
O O 0.0106 0.0060 'International Tables Vol C Tables 4.2.6.8 and 6.1.1.4'

loop_
_geom_angle_atom_site_label_1
_geom_angle_atom_site_label_2
_geom_angle_atom_site_label_3
_geom_angle
_geom_angle_site_symmetry_1
_geom_angle_site_symmetry_3
_geom_angle_publ_flag
C00C O005 C00A 113.7(4) . . ?
C00P O006 C00X 113.1(5) . . ?
C00E C009 H009 107.5 . . ?
C00E C009 C00O 114.3(4) . . ?
C00E C009 C00U 112.8(4) . . ?
C00O C009 H009 107.5 . . ?
C00O C009 C00U 107.0(5) . . ?
C00U C009 H009 107.5 . . ?
O005 C00A C00I 102.4(4) . . ?
O005 C00A C00L 107.0(4) . . ?
O005 C00A C00U 105.4(4) . . ?
C00I C00A C00L 114.1(5) . . ?
C00I C00A C00U 115.5(4) . . ?
C00U C00A C00L 111.2(4) . . ?
H00A C00B H00B 109.5 . . ?
H00A C00B H00C 109.5 . . ?
H00B C00B H00C 109.5 . . ?
C00G C00B H00A 109.5 . . ?
C00G C00B H00B 109.5 . . ?
C00G C00B H00C 109.5 . . ?
O005 C00C C00O 112.5(5) . . ?
O007 C00C O005 118.7(5) . . ?
O007 C00C C00O 128.7(5) . . ?
C00F C00D H00F 107.7 . . ?
C00M C00D H00F 107.7 . . ?
C00M C00D C00F 111.8(4) . . ?
C00M C00D C013 114.8(5) . . ?
C013 C00D H00F 107.7 . . ?
C013 C00D C00F 106.9(5) . . ?
C00K C00E C009 119.6(5) . . ?
C00K C00E C00Y 117.3(5) . . ?
C00Y C00E C009 123.1(5) . . ?
C00D C00F H00G 109.8 . . ?
C00D C00F C00H 111.6(4) . . ?
C00H C00F H00G 109.8 . . ?
C00P C00F C00D 109.3(5) . . ?
C00P C00F H00G 109.8 . . ?
C00P C00F C00H 106.3(5) . . ?
C00B C00G C00L 108.5(4) . . ?
C00O C00G C00B 107.6(4) . . ?
C00O C00G C00L 104.3(4) . . ?
C00Q C00G C00B 106.5(4) . . ?
C00Q C00G C00L 117.0(4) . . ?
C00Q C00G C00O 112.6(4) . . ?
C00F C00H C01D 103.9(4) . . ?
C00J C00H C00F 112.7(4) . . ?
C00J C00H C010 107.6(4) . . ?
C00J C00H C01D 116.1(4) . . ?
C010 C00H C00F 106.8(4) . . ?
C010 C00H C01D 109.3(4) . . ?
C00V C00I C00A 122.4(5) . . ?
C00V C00I C014 119.2(5) . . ?
C014 C00I C00A 118.3(5) . . ?
C017 C00J C00H 124.2(5) . . ?
C017 C00J C01A 114.4(5) . . ?
C01A C00J C00H 121.0(5) . . ?
C00E C00K H00K 119.3 . . ?
C00E C00K C00W 121.4(6) . . ?
C00W C00K H00K 119.3 . . ?
Br01 C00L H00L 108.1 . . ?
C00A C00L Br01 105.9(3) . . ?
C00A C00L C00G 110.7(4) . . ?
C00A C00L H00L 108.1 . . ?
C00G C00L Br01 115.8(4) . . ?
C00G C00L H00L 108.1 . . ?
C00S C00M C00D 119.1(5) . . ?
C01F C00M C00D 123.2(5) . . ?
C01F C00M C00S 117.7(5) . . ?
C00Q C00N H00N 118.6 . . ?
C019 C00N H00N 118.6 . . ?
C019 C00N C00Q 122.7(6) . . ?
C009 C00O C00G 110.6(4) . . ?
C009 C00O H00O 109.7 . . ?
C00C C00O C009 110.8(4) . . ?
C00C C00O C00G 106.1(4) . . ?
C00C C00O H00O 109.7 . . ?
C00G C00O H00O 109.7 . . ?
O006 C00P C00F 113.2(5) . . ?
O008 C00P O006 119.6(6) . . ?
O008 C00P C00F 127.2(5) . . ?
C00N C00Q C00G 121.0(5) . . ?
C00N C00Q C018 114.2(5) . . ?
C018 C00Q C00G 124.2(5) . . ?
C00S C00R H00R 119.8 . . ?
C016 C00R H00R 119.8 . . ?
C016 C00R C00S 120.4(6) . . ?
C00M C00S H00S 119.6 . . ?
C00R C00S C00M 120.8(6) . . ?
C00R C00S H00S 119.6 . . ?
C00W C00T H00T 120.3 . . ?
C00W C00T C01E 119.4(6) . . ?
C01E C00T H00T 120.3 . . ?
C009 C00U H00D 109.9 . . ?
C009 C00U H00E 109.9 . . ?
C00A C00U C009 108.7(4) . . ?
C00A C00U H00D 109.9 . . ?
C00A C00U H00E 109.9 . . ?
H00D C00U H00E 108.3 . . ?
C00I C00V H00V 119.8 . . ?
C00I C00V C00Z 120.5(6) . . ?
C00Z C00V H00V 119.8 . . ?
C00K C00W H00W 119.9 . . ?
C00T C00W C00K 120.2(6) . . ?
C00T C00W H00W 119.9 . . ?
O006 C00X C011 103.8(4) . . ?
O006 C00X C013 104.6(4) . . ?
O006 C00X C01D 107.3(4) . . ?
C011 C00X C013 115.2(5) . . ?
C011 C00X C01D 112.6(5) . . ?
C01D C00X C013 112.3(4) . . ?
C00E C00Y H00Y 119.3 . . ?
C01E C00Y C00E 121.3(6) . . ?
C01E C00Y H00Y 119.3 . . ?
C00V C00Z H00Z 119.7 . . ?
C012 C00Z C00V 120.6(6) . . ?
C012 C00Z H00Z 119.7 . . ?
C00H C010 H01A 109.5 . . ?
C00H C010 H01B 109.5 . . ?
C00H C010 H01C 109.5 . . ?
H01A C010 H01B 109.5 . . ?
H01A C010 H01C 109.5 . . ?
H01B C010 H01C 109.5 . . ?
C01L C011 C00X 118.7(5) . . ?
C01L C011 C01O 118.6(5) . . ?
C01O C011 C00X 122.7(5) . . ?
C00Z C012 H012 120.3 . . ?
C015 C012 C00Z 119.4(5) . . ?
C015 C012 H012 120.3 . . ?
C00D C013 H01D 110.0 . . ?
C00D C013 H01F 110.0 . . ?
C00X C013 C00D 108.7(5) . . ?
C00X C013 H01D 110.0 . . ?
C00X C013 H01F 110.0 . . ?
H01D C013 H01F 108.3 . . ?
C00I C014 H014 119.9 . . ?
C00I C014 C015 120.3(5) . . ?
C015 C014 H014 119.9 . . ?
C012 C015 C014 120.1(6) . . ?
C012 C015 H015 119.9 . . ?
C014 C015 H015 119.9 . . ?
C00R C016 H016 120.3 . . ?
C00R C016 C01G 119.5(6) . . ?
C01G C016 H016 120.3 . . ?
C00J C017 Cl04 121.7(5) . . ?
C01I C017 Cl04 115.5(5) . . ?
C01I C017 C00J 122.8(5) . . ?
C00Q C018 Cl03 122.1(4) . . ?
C01K C018 Cl03 115.4(5) . . ?
C01K C018 C00Q 122.4(5) . . ?
C00N C019 H019 119.1 . . ?
C01H C019 C00N 121.7(6) . . ?
C01H C019 H019 119.1 . . ?
C00J C01A H01G 118.4 . . ?
C01B C01A C00J 123.2(5) . . ?
C01B C01A H01G 118.4 . . ?
C01A C01B H01I 119.9 . . ?
C01J C01B C01A 120.3(6) . . ?
C01J C01B H01I 119.9 . . ?
C01M C01C H01J 120.2 . . ?
C01M C01C C01N 119.6(6) . . ?
C01N C01C H01J 120.2 . . ?
Br02 C01D H01L 108.0 . . ?
C00H C01D Br02 115.0(4) . . ?
C00H C01D H01L 108.0 . . ?
C00X C01D Br02 106.6(4) . . ?
C00X C01D C00H 111.2(4) . . ?
C00X C01D H01L 108.0 . . ?
C00T C01E H01E 119.8 . . ?
C00Y C01E C00T 120.4(6) . . ?
C00Y C01E H01E 119.8 . . ?
C00M C01F H01M 119.0 . . ?
C00M C01F C01G 122.0(6) . . ?
C01G C01F H01M 119.0 . . ?
C016 C01G H01N 120.2 . . ?
C01F C01G C016 119.7(6) . . ?
C01F C01G H01N 120.2 . . ?
C019 C01H H01H 120.8 . . ?
C019 C01H C01K 118.4(6) . . ?
C01K C01H H01H 120.8 . . ?
C017 C01I H01O 119.9 . . ?
C017 C01I C01J 120.2(6) . . ?
C01J C01I H01O 119.9 . . ?
C01B C01J C01I 119.1(6) . . ?
C01B C01J H01P 120.4 . . ?
C01I C01J H01P 120.4 . . ?
C018 C01K H01K 119.8 . . ?
C01H C01K C018 120.4(6) . . ?
C01H C01K H01K 119.8 . . ?
C011 C01L H01Q 119.5 . . ?
C011 C01L C01N 121.0(6) . . ?
C01N C01L H01Q 119.5 . . ?
C01C C01M H01R 119.5 . . ?
C01C C01M C01O 121.0(7) . . ?
C01O C01M H01R 119.5 . . ?
C01C C01N C01L 120.0(6) . . ?
C01C C01N H01S 120.0 . . ?
C01L C01N H01S 120.0 . . ?
C011 C01O C01M 119.7(6) . . ?
C011 C01O H01T 120.1 . . ?
C01M C01O H01T 120.1 . . ?

loop_
_geom_bond_atom_site_label_1
_geom_bond_atom_site_label_2
_geom_bond_distance
_geom_bond_site_symmetry_2
_geom_bond_publ_flag
Br01 C00L 1.969(5) . ?
Br02 C01D 1.963(5) . ?
Cl03 C018 1.752(6) . ?
Cl04 C017 1.757(6) . ?
O005 C00A 1.482(6) . ?
O005 C00C 1.366(6) . ?
O006 C00P 1.355(6) . ?
O006 C00X 1.491(6) . ?
O007 C00C 1.198(7) . ?
O008 C00P 1.200(7) . ?
C009 H009 0.9800 . ?
C009 C00E 1.511(7) . ?
C009 C00O 1.549(8) . ?
C009 C00U 1.551(7) . ?
C00A C00I 1.530(7) . ?
C00A C00L 1.549(7) . ?
C00A C00U 1.533(7) . ?
C00B H00A 0.9600 . ?
C00B H00B 0.9600 . ?
C00B H00C 0.9600 . ?
C00B C00G 1.564(7) . ?
C00C C00O 1.496(8) . ?
C00D H00F 0.9800 . ?
C00D C00F 1.556(8) . ?
C00D C00M 1.519(7) . ?
C00D C013 1.550(7) . ?
C00E C00K 1.384(8) . ?
C00E C00Y 1.396(8) . ?
C00F H00G 0.9800 . ?
C00F C00H 1.568(8) . ?
C00F C00P 1.499(8) . ?
C00G C00L 1.588(6) . ?
C00G C00O 1.558(7) . ?
C00G C00Q 1.529(7) . ?
C00H C00J 1.526(8) . ?
C00H C010 1.558(8) . ?
C00H C01D 1.585(7) . ?
C00I C00V 1.371(7) . ?
C00I C014 1.380(8) . ?
C00J C017 1.402(8) . ?
C00J C01A 1.409(7) . ?
C00K H00K 0.9300 . ?
C00K C00W 1.385(8) . ?
C00L H00L 0.9800 . ?
C00M C00S 1.389(8) . ?
C00M C01F 1.371(8) . ?
C00N H00N 0.9300 . ?
C00N C00Q 1.405(7) . ?
C00N C019 1.367(7) . ?
C00O H00O 0.9800 . ?
C00Q C018 1.409(8) . ?
C00R H00R 0.9300 . ?
C00R C00S 1.387(8) . ?
C00R C016 1.366(9) . ?
C00S H00S 0.9300 . ?
C00T H00T 0.9300 . ?
C00T C00W 1.370(9) . ?
C00T C01E 1.379(9) . ?
C00U H00D 0.9700 . ?
C00U H00E 0.9700 . ?
C00V H00V 0.9300 . ?
C00V C00Z 1.382(8) . ?
C00W H00W 0.9300 . ?
C00X C011 1.533(7) . ?
C00X C013 1.537(7) . ?
C00X C01D 1.536(8) . ?
C00Y H00Y 0.9300 . ?
C00Y C01E 1.371(8) . ?
C00Z H00Z 0.9300 . ?
C00Z C012 1.376(8) . ?
C010 H01A 0.9600 . ?
C010 H01B 0.9600 . ?
C010 H01C 0.9600 . ?
C011 C01L 1.378(8) . ?
C011 C01O 1.388(8) . ?
C012 H012 0.9300 . ?
C012 C015 1.370(8) . ?
C013 H01D 0.9700 . ?
C013 H01F 0.9700 . ?
C014 H014 0.9300 . ?
C014 C015 1.393(7) . ?
C015 H015 0.9300 . ?
C016 H016 0.9300 . ?
C016 C01G 1.382(9) . ?
C017 C01I 1.385(8) . ?
C018 C01K 1.388(8) . ?
C019 H019 0.9300 . ?
C019 C01H 1.357(8) . ?
C01A H01G 0.9300 . ?
C01A C01B 1.387(8) . ?
C01B H01I 0.9300 . ?
C01B C01J 1.360(8) . ?
C01C H01J 0.9300 . ?
C01C C01M 1.364(10) . ?
C01C C01N 1.372(9) . ?
C01D H01L 0.9800 . ?
C01E H01E 0.9300 . ?
C01F H01M 0.9300 . ?
C01F C01G 1.379(8) . ?
C01G H01N 0.9300 . ?
C01H H01H 0.9300 . ?
C01H C01K 1.377(9) . ?
C01I H01O 0.9300 . ?
C01I C01J 1.393(8) . ?
C01J H01P 0.9300 . ?
C01K H01K 0.9300 . ?
C01L H01Q 0.9300 . ?
C01L C01N 1.394(8) . ?
C01M H01R 0.9300 . ?
C01M C01O 1.398(8) . ?
C01N H01S 0.9300 . ?
C01O H01T 0.9300 . ?

loop_
_geom_torsion_atom_site_label_1
_geom_torsion_atom_site_label_2
_geom_torsion_atom_site_label_3
_geom_torsion_atom_site_label_4
_geom_torsion
_geom_torsion_site_symmetry_1
_geom_torsion_site_symmetry_2
_geom_torsion_site_symmetry_3
_geom_torsion_site_symmetry_4
_geom_torsion_publ_flag
Cl03 C018 C01K C01H -174.4(5) . . . . ?
Cl04 C017 C01I C01J -179.3(5) . . . . ?
O005 C00A C00I C00V 118.5(5) . . . . ?
O005 C00A C00I C014 -57.0(6) . . . . ?
O005 C00A C00L Br01 -173.8(3) . . . . ?
O005 C00A C00L C00G -47.6(5) . . . . ?
O005 C00A C00U C009 69.3(5) . . . . ?
O005 C00C C00O C009 62.3(6) . . . . ?
O005 C00C C00O C00G -57.8(5) . . . . ?
O006 C00X C011 C01L -54.6(7) . . . . ?
O006 C00X C011 C01O 125.9(6) . . . . ?
O006 C00X C013 C00D 69.9(5) . . . . ?
O006 C00X C01D Br02 -173.7(3) . . . . ?
O006 C00X C01D C00H -47.7(6) . . . . ?
O007 C00C C00O C009 -120.0(6) . . . . ?
O007 C00C C00O C00G 119.8(6) . . . . ?
C009 C00E C00K C00W 177.9(5) . . . . ?
C009 C00E C00Y C01E -178.3(5) . . . . ?
C00A O005 C00C O007 172.4(5) . . . . ?
C00A O005 C00C C00O -9.7(6) . . . . ?
C00A C00I C00V C00Z -173.7(5) . . . . ?
C00A C00I C014 C015 175.7(6) . . . . ?
C00B C00G C00L Br01 -138.9(4) . . . . ?
C00B C00G C00L C00A 100.6(5) . . . . ?
C00B C00G C00O C009 -168.3(4) . . . . ?
C00B C00G C00O C00C -48.0(5) . . . . ?
C00B C00G C00Q C00N -106.3(5) . . . . ?
C00B C00G C00Q C018 64.4(6) . . . . ?
C00C O005 C00A C00I -175.6(4) . . . . ?
C00C O005 C00A C00L 64.1(5) . . . . ?
C00C O005 C00A C00U -54.4(5) . . . . ?
C00D C00F C00H C00J 73.6(5) . . . . ?
C00D C00F C00H C010 -168.4(4) . . . . ?
C00D C00F C00H C01D -52.9(6) . . . . ?
C00D C00F C00P O006 63.7(6) . . . . ?
C00D C00F C00P O008 -118.2(6) . . . . ?
C00D C00M C00S C00R -178.2(5) . . . . ?
C00D C00M C01F C01G 178.9(6) . . . . ?
C00E C009 C00O C00C 82.9(5) . . . . ?
C00E C009 C00O C00G -159.7(4) . . . . ?
C00E C009 C00U C00A -145.9(5) . . . . ?
C00E C00K C00W C00T 1.3(9) . . . . ?
C00E C00Y C01E C00T -0.2(9) . . . . ?
C00F C00D C00M C00S 108.2(6) . . . . ?
C00F C00D C00M C01F -70.6(7) . . . . ?
C00F C00D C013 C00X -18.8(6) . . . . ?
C00F C00H C00J C017 177.9(5) . . . . ?
C00F C00H C00J C01A 5.7(7) . . . . ?
C00F C00H C01D Br02 107.5(4) . . . . ?
C00F C00H C01D C00X -13.7(6) . . . . ?
C00G C00Q C018 Cl03 3.4(8) . . . . ?
C00G C00Q C018 C01K -173.8(5) . . . . ?
C00H C00F C00P O006 -56.9(6) . . . . ?
C00H C00F C00P O008 121.2(7) . . . . ?
C00H C00J C017 Cl04 6.3(8) . . . . ?
C00H C00J C017 C01I -174.6(5) . . . . ?
C00H C00J C01A C01B 174.6(5) . . . . ?
C00I C00A C00L Br01 73.6(5) . . . . ?
C00I C00A C00L C00G -160.1(4) . . . . ?
C00I C00A C00U C009 -178.4(5) . . . . ?
C00I C00V C00Z C012 -1.8(10) . . . . ?
C00I C014 C015 C012 -1.9(10) . . . . ?
C00J C00H C01D Br02 -16.9(6) . . . . ?
C00J C00H C01D C00X -138.1(5) . . . . ?
C00J C017 C01I C01J 1.6(9) . . . . ?
C00J C01A C01B C01J -1.1(9) . . . . ?
C00K C00E C00Y C01E 0.5(8) . . . . ?
C00L C00A C00I C00V -126.3(6) . . . . ?
C00L C00A C00I C014 58.2(7) . . . . ?
C00L C00A C00U C009 -46.3(6) . . . . ?
C00L C00G C00O C009 -53.2(5) . . . . ?
C00L C00G C00O C00C 67.1(5) . . . . ?
C00L C00G C00Q C00N 132.2(5) . . . . ?
C00L C00G C00Q C018 -57.0(7) . . . . ?
C00M C00D C00F C00H -159.9(5) . . . . ?
C00M C00D C00F C00P 82.7(5) . . . . ?
C00M C00D C013 C00X -143.5(5) . . . . ?
C00M C01F C01G C016 -1.2(10) . . . . ?
C00N C00Q C018 Cl03 174.8(4) . . . . ?
C00N C00Q C018 C01K -2.4(8) . . . . ?
C00N C019 C01H C01K -1.0(9) . . . . ?
C00O C009 C00E C00K 116.6(6) . . . . ?
C00O C009 C00E C00Y -64.5(7) . . . . ?
C00O C009 C00U C00A -19.3(6) . . . . ?
C00O C00G C00L Br01 106.6(4) . . . . ?
C00O C00G C00L C00A -13.9(6) . . . . ?
C00O C00G C00Q C00N 11.4(7) . . . . ?
C00O C00G C00Q C018 -177.8(5) . . . . ?
C00P O006 C00X C011 -176.1(4) . . . . ?
C00P O006 C00X C013 -55.0(6) . . . . ?
C00P O006 C00X C01D 64.5(5) . . . . ?
C00P C00F C00H C00J -167.2(4) . . . . ?
C00P C00F C00H C010 -49.2(5) . . . . ?
C00P C00F C00H C01D 66.3(5) . . . . ?
C00Q C00G C00L Br01 -18.5(6) . . . . ?
C00Q C00G C00L C00A -139.0(5) . . . . ?
C00Q C00G C00O C009 74.6(5) . . . . ?
C00Q C00G C00O C00C -165.1(4) . . . . ?
C00Q C00N C019 C01H 1.4(9) . . . . ?
C00Q C018 C01K C01H 2.9(9) . . . . ?
C00R C016 C01G C01F 1.5(11) . . . . ?
C00S C00M C01F C01G 0.1(9) . . . . ?
C00S C00R C016 C01G -0.8(10) . . . . ?
C00U C009 C00E C00K -120.7(5) . . . . ?
C00U C009 C00E C00Y 58.1(7) . . . . ?
C00U C009 C00O C00C -42.8(6) . . . . ?
C00U C009 C00O C00G 74.6(5) . . . . ?
C00U C00A C00I C00V 4.5(8) . . . . ?
C00U C00A C00I C014 -171.0(5) . . . . ?
C00U C00A C00L Br01 -59.2(5) . . . . ?
C00U C00A C00L C00G 67.1(5) . . . . ?
C00V C00I C014 C015 0.1(9) . . . . ?
C00V C00Z C012 C015 0.0(10) . . . . ?
C00W C00T C01E C00Y 0.4(10) . . . . ?
C00X O006 C00P O008 171.6(5) . . . . ?
C00X O006 C00P C00F -10.2(7) . . . . ?
C00X C011 C01L C01N -179.2(6) . . . . ?
C00X C011 C01O C01M 178.7(6) . . . . ?
C00Y C00E C00K C00W -1.0(8) . . . . ?
C00Z C012 C015 C014 1.9(10) . . . . ?
C010 C00H C00J C017 60.4(6) . . . . ?
C010 C00H C00J C01A -111.9(5) . . . . ?
C010 C00H C01D Br02 -138.8(4) . . . . ?
C010 C00H C01D C00X 100.0(5) . . . . ?
C011 C00X C013 C00D -176.9(5) . . . . ?
C011 C00X C01D Br02 72.7(5) . . . . ?
C011 C00X C01D C00H -161.3(5) . . . . ?
C011 C01L C01N C01C 0.2(11) . . . . ?
C013 C00D C00F C00H 73.6(6) . . . . ?
C013 C00D C00F C00P -43.8(6) . . . . ?
C013 C00D C00M C00S -129.7(6) . . . . ?
C013 C00D C00M C01F 51.5(8) . . . . ?
C013 C00X C011 C01L -168.3(5) . . . . ?
C013 C00X C011 C01O 12.1(8) . . . . ?
C013 C00X C01D Br02 -59.3(5) . . . . ?
C013 C00X C01D C00H 66.7(6) . . . . ?
C014 C00I C00V C00Z 1.8(9) . . . . ?
C016 C00R C00S C00M -0.4(9) . . . . ?
C017 C00J C01A C01B 1.7(8) . . . . ?
C017 C01I C01J C01B -0.8(9) . . . . ?
C019 C00N C00Q C00G 171.9(5) . . . . ?
C019 C00N C00Q C018 0.3(8) . . . . ?
C019 C01H C01K C018 -1.1(9) . . . . ?
C01A C00J C017 Cl04 179.0(4) . . . . ?
C01A C00J C017 C01I -1.9(8) . . . . ?
C01A C01B C01J C01I 0.6(9) . . . . ?
C01C C01M C01O C011 0.8(11) . . . . ?
C01D C00H C00J C017 -62.4(7) . . . . ?
C01D C00H C00J C01A 125.3(5) . . . . ?
C01D C00X C011 C01L 61.2(7) . . . . ?
C01D C00X C011 C01O -118.4(6) . . . . ?
C01D C00X C013 C00D -46.2(6) . . . . ?
C01E C00T C00W C00K -1.0(9) . . . . ?
C01F C00M C00S C00R 0.7(8) . . . . ?
C01L C011 C01O C01M -0.9(9) . . . . ?
C01M C01C C01N C01L -0.2(11) . . . . ?
C01N C01C C01M C01O -0.3(11) . . . . ?
C01O C011 C01L C01N 0.3(10) . . . . ?
